data_2102928
loop_
_publ_author_name
'Helmholdt, Robert B.'
'Sonneveld, Ed J.'
'Vande Velde, Christophe M. L.'
'Blockhuys, Frank'
'Lenstra, Albert T. H.'
'Geise, Herman J.'
'Peschar, Ren\'e'

_publ_section_title
;
 Structures of tetrabromothiophene and tetrabromoselenophene: the
 influence of the heteroatom on the heterophene packing
;
_journal_issue 5
_journal_name_full 'Acta Crystallographica Section B'
_journal_page_first 783
_journal_page_last 790
_journal_paper_doi 10.1107/S010876810703652X
_journal_volume 63
_journal_year 2007
_chemical_formula_sum 'C4 Br4 S'
_chemical_formula_weight 399.72
_chemical_name_common tetrabromothiophene
_chemical_name_systematic ' ?'
_space_group_IT_number 29
_symmetry_cell_setting orthorhombic
_symmetry_space_group_name_Hall 'P 2c -2ac'
_symmetry_space_group_name_H-M 'P c a 21'
_audit_creation_method 'from EXP file by hacking'
_cell_angle_alpha 90.0
_cell_angle_beta 90.0
_cell_angle_gamma 90.0
_cell_formula_units_Z 4
_cell_length_a 12.6511(8)
_cell_length_b 4.0371(3)
_cell_length_c 16.3449(11)
_cell_volume 834.79(16)
_computing_structure_refinement GSAS
_diffrn_ambient_temperature 200
_diffrn_measurement_device_type 'ESRF ID31'
_diffrn_radiation_wavelength 1.25011
_exptl_absorpt_correction_T_max 1.00000
_exptl_absorpt_correction_T_min 1.00000
_exptl_absorpt_process_details
;   GSAS Absorption/surface roughness correction: function number 0
 No correction is applied.
;
_refine_ls_goodness_of_fit_all 2.43
_refine_ls_matrix_type full
_refine_ls_number_parameters 95
_refine_ls_number_restraints 56
_reflns_number_total 236
_cod_data_source_file av5088.cif
_cod_depositor_comments
;
The following automatic conversions were performed:
'_geom_bond_publ_flag' value 'N' changed to 'n' according to
'/home/saulius/struct/CIF-dictionaries/cif_core.dic' dictionary named
'cif_core.dic' version 2.4.1 from 2010-06-29 (48
times).

'_geom_angle_publ_flag' value 'N' changed to 'n' according to
'/home/saulius/struct/CIF-dictionaries/cif_core.dic' dictionary named
'cif_core.dic' version 2.4.1 from 2010-06-29 (26 times).

Automatic conversion script
Id: cif_fix_enum 1527 2010-12-29 10:47:43Z saulius 
;
_cod_original_sg_symbol_H-M 'P ca21'
_cod_database_code 2102928

loop_
_symmetry_equiv_pos_site_id
_symmetry_equiv_pos_as_xyz
1 +x,+y,+z
2 -x+1/2,+y,+z+1/2
3 +x+1/2,-y,+z
4 -x,-y,+z+1/2

loop_
_atom_site_type_symbol
_atom_site_label
_atom_site_fract_x
_atom_site_fract_y
_atom_site_fract_z
_atom_site_U_iso_or_equiv
_atom_site_thermal_displace_type
_atom_site_occupancy
Br Br11 0.3755(7) 0.931(3) 0.4602(6) 0.01272 Uiso 0.861(4)
Br Br12 0.1259(8) 0.507(3) 0.3869(6) 0.01272 Uiso 0.861(4)
Br Br13 0.1228(7) 0.486(3) 0.1733(6) 0.01272 Uiso 0.861(4)
Br Br14 0.3723(7) 0.883(2) 0.0868(6) 0.01272 Uiso 0.861(4)
S S11 0.4252(6) 0.913(4) 0.2729(7) 0.02989 Uiso 0.861(4)
C C11 0.3382(13) 0.842(10) 0.3473(7) 0.05294 Uiso 0.861(4)
C C12 0.2364(9) 0.727(5) 0.3191(6) 0.05294 Uiso 0.861(4)
C C13 0.2356(8) 0.714(5) 0.2340(6) 0.05294 Uiso 0.861(4)
C C14 0.3380(11) 0.814(8) 0.2019(6) 0.05294 Uiso 0.861(4)
Br Br21 0.085(3) 0.614(10) 0.4711(10) 0.01202 Uiso 0.139(4)
Br Br22 -0.110(2) 0.152(11) 0.3519(13) 0.01202 Uiso 0.139(4)
Br Br23 -0.029(2) 0.095(11) 0.1439(12) 0.01202 Uiso 0.139(4)
Br Br24 0.240(2) 0.389(12) 0.1190(13) 0.01202 Uiso 0.139(4)
S S21 0.208(3) 0.613(13) 0.3030(16) 0.05047 Uiso 0.139(4)
C C21 0.102(2) 0.488(10) 0.3578(10) 0.07183 Uiso 0.139(4)
C C22 0.024(2) 0.323(10) 0.3106(9) 0.07183 Uiso 0.139(4)
C C23 0.060(2) 0.271(10) 0.2309(8) 0.07183 Uiso 0.139(4)
C C24 0.163(2) 0.401(11) 0.2208(11) 0.07183 Uiso 0.139(4)

loop_
_atom_type_symbol
_atom_type_scat_dispersion_real
_atom_type_scat_dispersion_imag
_atom_type_scat_source
Br -0.374 2.456 International_Tables_Vol_C
S 0.110 0.124 International_Tables_Vol_C
C 0.002 0.002 International_Tables_Vol_C

loop_
_geom_angle_atom_site_label_1
_geom_angle_atom_site_label_2
_geom_angle_atom_site_label_3
_geom_angle_site_symmetry_1
_geom_angle_site_symmetry_3
_geom_angle
_geom_angle_publ_flag
C11 S11 C14 1_555 1_555 91.7(2) n
Br11 C11 S11 1_555 1_555 120.2(2) n
Br11 C11 C12 1_555 1_555 125.5(3) n
S11 C11 C12 1_555 1_555 114.3(2) n
Br12 C12 C11 1_555 1_555 126.2(3) n
Br12 C12 C13 1_555 1_555 122.2(3) n
C11 C12 C13 1_555 1_555 109.7(2) n
Br13 C13 C12 1_555 1_555 121.8(2) n
Br13 C13 C14 1_555 1_555 126.5(3) n
C12 C13 C14 1_555 1_555 110.1(2) n
Br14 C14 S11 1_555 1_555 119.7(3) n
Br14 C14 C13 1_555 1_555 125.8(3) n
S11 C14 C13 1_555 1_555 114.1(2) n
C21 S21 C24 1_555 1_555 90.2(3) n
Br21 C21 S21 1_555 1_555 121.6(3) n
Br21 C21 C22 1_555 1_555 124.1(3) n
S21 C21 C22 1_555 1_555 113.8(3) n
Br22 C22 C21 1_555 1_555 125.7(3) n
Br22 C22 C23 1_555 1_555 123.5(3) n
C21 C22 C23 1_555 1_555 110.6(2) n
Br23 C23 C22 1_555 1_555 123.5(3) n
Br23 C23 C24 1_555 1_555 125.4(3) n
C22 C23 C24 1_555 1_555 110.6(3) n
Br24 C24 S21 1_555 1_555 121.7(3) n
Br24 C24 C23 1_555 1_555 123.9(3) n
S21 C24 C23 1_555 1_555 114.0(3) n

loop_
_geom_bond_atom_site_label_1
_geom_bond_atom_site_label_2
_geom_bond_site_symmetry_2
_geom_bond_distance
_geom_bond_publ_flag
Br11 S11 1_555 3.125(8) n
Br11 C11 1_555 1.938(7) n
Br12 Br13 1_555 3.491(5) n
Br12 C12 1_555 1.994(8) n
Br13 Br12 1_555 3.491(5) n
Br13 C13 1_555 1.966(8) n
Br14 S11 1_555 3.117(9) n
Br14 C14 1_555 1.951(7) n
S11 Br11 1_555 3.125(8) n
S11 Br14 1_555 3.117(9) n
S11 C11 1_555 1.664(7) n
S11 C14 1_555 1.649(7) n
C11 Br11 1_555 1.938(7) n
C11 S11 1_555 1.664(7) n
C11 C12 1_555 1.444(4) n
C12 Br12 1_555 1.994(8) n
C12 C11 1_555 1.444(4) n
C12 C13 1_555 1.391(4) n
C13 Br13 1_555 1.966(8) n
C13 C12 1_555 1.391(4) n
C13 C14 1_555 1.455(4) n
C14 Br14 1_555 1.951(7) n
C14 S11 1_555 1.649(7) n
C14 C13 1_555 1.455(4) n
Br21 S21 1_555 3.163(12) n
Br21 C21 1_555 1.933(9) n
Br22 Br23 1_555 3.559(16) n
Br22 C22 1_555 1.947(10) n
Br23 Br22 1_555 3.559(16) n
Br23 C23 1_555 1.943(10) n
Br24 S21 1_555 3.166(12) n
Br24 C24 1_555 1.931(9) n
S21 Br21 1_555 3.163(12) n
S21 Br24 1_555 3.166(12) n
S21 C21 1_555 1.688(8) n
S21 C24 1_555 1.692(8) n
C21 Br21 1_555 1.933(9) n
C21 S21 1_555 1.688(8) n
C21 C22 1_555 1.423(8) n
C22 Br22 1_555 1.947(10) n
C22 C21 1_555 1.423(8) n
C22 C23 1_555 1.394(8) n
C23 Br23 1_555 1.943(10) n
C23 C22 1_555 1.394(8) n
C23 C24 1_555 1.417(8) n
C24 Br24 1_555 1.931(9) n
C24 S21 1_555 1.692(8) n
C24 C23 1_555 1.417(8) n
